data_2231040
loop_
_publ_author_name
'Zhao, Xinyu'

_publ_section_title
;
 1,5-Bis[1-(4-methoxyphenyl)ethylidene]thiocarbonohydrazide
;
_journal_coeditor_code CV5100
_journal_issue 8
_journal_name_full 'Acta Crystallographica Section E'
_journal_page_first o2132
_journal_paper_doi 10.1107/S1600536811029023
_journal_volume 67
_journal_year 2011
_chemical_formula_iupac 'C19 H22 N4 O2 S'
_chemical_formula_moiety 'C19 H22 N4 O2 S'
_chemical_formula_sum 'C19 H22 N4 O2 S'
_chemical_formula_weight 370.47
_chemical_name_systematic
;
1,5-Bis[1-(4-methoxyphenyl)ethylidene]thiocarbonohydrazide
;
_space_group_IT_number 14
_symmetry_cell_setting monoclinic
_symmetry_space_group_name_Hall '-P 2yn'
_symmetry_space_group_name_H-M 'P 1 21/n 1'
_atom_sites_solution_hydrogens geom
_atom_sites_solution_primary direct
_atom_sites_solution_secondary difmap
_audit_creation_method SHELXL-97
_cell_angle_alpha 90.00
_cell_angle_beta 91.7810(10)
_cell_angle_gamma 90.00
_cell_formula_units_Z 4
_cell_length_a 7.4225(6)
_cell_length_b 11.4705(11)
_cell_length_c 21.749(2)
_cell_measurement_reflns_used 1954
_cell_measurement_temperature 298(2)
_cell_measurement_theta_max 21.746
_cell_measurement_theta_min 2.581
_cell_volume 1850.8(3)
_computing_cell_refinement 'SAINT (Bruker, 2007)'
_computing_data_collection 'SMART (Bruker, 2007)'
_computing_data_reduction 'SAINT (Bruker, 2007)'
_computing_molecular_graphics 'SHELXTL (Sheldrick, 2008)'
_computing_publication_material 'SHELXTL (Sheldrick, 2008)'
_computing_structure_refinement 'SHELXL97 (Sheldrick, 2008)'
_computing_structure_solution 'SHELXS97 (Sheldrick, 2008)'
_diffrn_ambient_temperature 298(2)
_diffrn_measured_fraction_theta_full 0.997
_diffrn_measured_fraction_theta_max 0.997
_diffrn_measurement_device_type 'Bruker SMART APEX CCD area-detector'
_diffrn_measurement_method '\f and \w'
_diffrn_radiation_monochromator graphite
_diffrn_radiation_source 'fine-focus sealed tube'
_diffrn_radiation_type MoK\a
_diffrn_radiation_wavelength 0.71073
_diffrn_reflns_av_R_equivalents 0.0497
_diffrn_reflns_av_sigmaI/netI 0.0629
_diffrn_reflns_limit_h_max 8
_diffrn_reflns_limit_h_min -8
_diffrn_reflns_limit_k_max 13
_diffrn_reflns_limit_k_min -13
_diffrn_reflns_limit_l_max 25
_diffrn_reflns_limit_l_min -25
_diffrn_reflns_number 9108
_diffrn_reflns_theta_full 25.02
_diffrn_reflns_theta_max 25.02
_diffrn_reflns_theta_min 2.58
_exptl_absorpt_coefficient_mu 0.196
_exptl_absorpt_correction_T_max 0.9345
_exptl_absorpt_correction_T_min 0.9239
_exptl_absorpt_correction_type multi-scan
_exptl_absorpt_process_details '(SADABS; Sheldrick, 1996)'
_exptl_crystal_colour yellow
_exptl_crystal_density_diffrn 1.330
_exptl_crystal_density_method 'not measured'
_exptl_crystal_description block
_exptl_crystal_F_000 784
_exptl_crystal_size_max 0.41
_exptl_crystal_size_mid 0.39
_exptl_crystal_size_min 0.35
_refine_diff_density_max 0.260
_refine_diff_density_min -0.206
_refine_ls_extinction_method none
_refine_ls_goodness_of_fit_ref 1.048
_refine_ls_hydrogen_treatment constr
_refine_ls_matrix_type full
_refine_ls_number_parameters 239
_refine_ls_number_reflns 3256
_refine_ls_number_restraints 0
_refine_ls_restrained_S_all 1.048
_refine_ls_R_factor_all 0.1069
_refine_ls_R_factor_gt 0.0494
_refine_ls_shift/su_max 0.001
_refine_ls_shift/su_mean 0.000
_refine_ls_structure_factor_coef Fsqd
_refine_ls_weighting_details 'calc w=1/[\s^2^(Fo^2^)+(0.0435P)^2^+0.9707P] where P=(Fo^2^+2Fc^2^)/3'
_refine_ls_weighting_scheme calc
_refine_ls_wR_factor_gt 0.1047
_refine_ls_wR_factor_ref 0.1347
_reflns_number_gt 1829
_reflns_number_total 3256
_reflns_threshold_expression I>2sigma(I)
_cod_data_source_file cv5100.cif
_cod_data_source_block I
_cod_original_sg_symbol_H-M 'P 21/n'
_cod_database_code 2231040
_cod_database_fobs_code 2231040

loop_
_symmetry_equiv_pos_as_xyz
'x, y, z'
'-x+1/2, y+1/2, -z+1/2'
'-x, -y, -z'
'x-1/2, -y-1/2, z-1/2'

loop_
_atom_site_type_symbol
_atom_site_label
_atom_site_fract_x
_atom_site_fract_y
_atom_site_fract_z
_atom_site_U_iso_or_equiv
_atom_site_adp_type
_atom_site_calc_flag
_atom_site_refinement_flags
_atom_site_occupancy
_atom_site_symmetry_multiplicity
S S1 0.89899(14) 0.14956(8) 1.05758(4) 0.0558(3) Uani d . 1 1
N N1 0.9376(4) 0.1693(2) 0.93818(11) 0.0464(7) Uani d . 1 1
H H1 0.9799 0.0995 0.9382 0.056 Uiso calc R 1 1
N N2 0.9174(4) 0.2304(2) 0.88416(12) 0.0441(7) Uani d . 1 1
N N3 0.8371(4) 0.3316(2) 0.98297(12) 0.0493(7) Uani d . 1 1
H H3 0.8383 0.3611 0.9466 0.059 Uiso calc R 1 1
N N4 0.7809(4) 0.3991(2) 1.03058(12) 0.0462(7) Uani d . 1 1
O O1 0.8713(4) 0.46947(19) 0.62470(10) 0.0617(7) Uani d . 1 1
O O2 0.5350(4) 0.78761(19) 1.21510(11) 0.0650(7) Uani d . 1 1
C C1 0.8904(4) 0.2201(3) 0.99129(14) 0.0416(8) Uani d . 1 1
C C2 0.9728(4) 0.1862(3) 0.83430(14) 0.0404(8) Uani d . 1 1
C C3 1.0640(6) 0.0700(3) 0.83080(16) 0.0620(11) Uani d . 1 1
H H3A 1.1369 0.0577 0.8675 0.093 Uiso calc R 1 1
H H3B 1.1389 0.0682 0.7956 0.093 Uiso calc R 1 1
H H3C 0.9746 0.0097 0.8271 0.093 Uiso calc R 1 1
C C4 0.9453(4) 0.2574(3) 0.77845(14) 0.0397(8) Uani d . 1 1
C C5 0.8960(5) 0.3744(3) 0.78197(15) 0.0489(9) Uani d . 1 1
H H5 0.8768 0.4073 0.8203 0.059 Uiso calc R 1 1
C C6 0.8753(5) 0.4419(3) 0.73063(15) 0.0515(9) Uani d . 1 1
H H6 0.8451 0.5202 0.7345 0.062 Uiso calc R 1 1
C C7 0.8987(5) 0.3951(3) 0.67283(15) 0.0456(8) Uani d . 1 1
C C8 0.9468(5) 0.2803(3) 0.66780(15) 0.0497(9) Uani d . 1 1
H H8 0.9647 0.2478 0.6293 0.060 Uiso calc R 1 1
C C9 0.9687(5) 0.2128(3) 0.72022(15) 0.0488(9) Uani d . 1 1
H H9 1.0002 0.1347 0.7161 0.059 Uiso calc R 1 1
C C10 0.8880(5) 0.4244(3) 0.56465(15) 0.0622(10) Uani d . 1 1
H H10A 1.0064 0.3922 0.5605 0.093 Uiso calc R 1 1
H H10B 0.8695 0.4859 0.5352 0.093 Uiso calc R 1 1
H H10C 0.7995 0.3646 0.5574 0.093 Uiso calc R 1 1
C C11 0.7401(4) 0.5055(3) 1.01736(14) 0.0424(8) Uani d . 1 1
C C12 0.7505(5) 0.5578(3) 0.95444(15) 0.0570(10) Uani d . 1 1
H H12A 0.8587 0.5319 0.9356 0.085 Uiso calc R 1 1
H H12B 0.7517 0.6412 0.9577 0.085 Uiso calc R 1 1
H H12C 0.6476 0.5337 0.9297 0.085 Uiso calc R 1 1
C C13 0.6849(4) 0.5776(3) 1.06957(14) 0.0393(8) Uani d . 1 1
C C14 0.7042(5) 0.5384(3) 1.12935(15) 0.0481(9) Uani d . 1 1
H H14 0.7525 0.4646 1.1364 0.058 Uiso calc R 1 1
C C15 0.6550(5) 0.6040(3) 1.17903(15) 0.0503(9) Uani d . 1 1
H H15 0.6707 0.5749 1.2187 0.060 Uiso calc R 1 1
C C16 0.5819(5) 0.7137(3) 1.16945(16) 0.0486(9) Uani d . 1 1
C C17 0.5580(5) 0.7541(3) 1.11045(16) 0.0566(10) Uani d . 1 1
H H17 0.5070 0.8272 1.1036 0.068 Uiso calc R 1 1
C C18 0.6088(5) 0.6877(3) 1.06136(16) 0.0539(9) Uani d . 1 1
H H18 0.5919 0.7170 1.0217 0.065 Uiso calc R 1 1
C C19 0.5427(5) 0.7484(3) 1.27698(16) 0.0628(10) Uani d . 1 1
H H19A 0.4640 0.6827 1.2812 0.094 Uiso calc R 1 1
H H19B 0.5052 0.8102 1.3035 0.094 Uiso calc R 1 1
H H19C 0.6640 0.7260 1.2881 0.094 Uiso calc R 1 1

loop_
_atom_site_aniso_label
_atom_site_aniso_U_11
_atom_site_aniso_U_22
_atom_site_aniso_U_33
_atom_site_aniso_U_12
_atom_site_aniso_U_13
_atom_site_aniso_U_23
S1 0.0754(7) 0.0489(5) 0.0435(5) 0.0089(5) 0.0060(4) 0.0056(4)
N1 0.062(2) 0.0384(15) 0.0387(16) 0.0058(14) 0.0058(14) 0.0021(13)
N2 0.0564(19) 0.0396(15) 0.0365(16) 0.0022(14) 0.0035(13) 0.0019(13)
N3 0.069(2) 0.0404(16) 0.0390(16) 0.0090(15) 0.0065(14) 0.0010(12)
N4 0.0554(19) 0.0411(16) 0.0421(16) 0.0063(14) 0.0013(13) -0.0048(13)
O1 0.090(2) 0.0475(14) 0.0473(15) -0.0034(13) 0.0007(13) 0.0103(12)
O2 0.091(2) 0.0421(14) 0.0629(17) 0.0096(13) 0.0140(14) -0.0056(12)
C1 0.043(2) 0.0383(18) 0.044(2) -0.0008(16) 0.0024(15) -0.0028(15)
C2 0.047(2) 0.0327(17) 0.0416(19) -0.0051(15) 0.0052(16) -0.0004(14)
C3 0.094(3) 0.040(2) 0.053(2) 0.008(2) 0.013(2) 0.0044(17)
C4 0.043(2) 0.0341(17) 0.0418(19) -0.0034(15) 0.0047(15) -0.0017(15)
C5 0.064(2) 0.0397(19) 0.043(2) -0.0035(17) 0.0013(17) -0.0059(16)
C6 0.071(3) 0.0345(18) 0.049(2) -0.0035(17) -0.0032(18) -0.0012(17)
C7 0.051(2) 0.0391(19) 0.047(2) -0.0077(16) 0.0031(17) 0.0078(16)
C8 0.064(2) 0.047(2) 0.039(2) 0.0009(18) 0.0059(17) -0.0002(16)
C9 0.066(3) 0.0331(17) 0.048(2) 0.0023(17) 0.0079(18) -0.0005(16)
C10 0.065(3) 0.076(3) 0.046(2) 0.000(2) 0.0095(19) 0.0107(19)
C11 0.041(2) 0.0394(19) 0.046(2) 0.0008(16) -0.0027(15) 0.0039(15)
C12 0.070(3) 0.047(2) 0.053(2) 0.0007(19) -0.0007(19) 0.0031(17)
C13 0.040(2) 0.0346(17) 0.043(2) -0.0029(15) -0.0017(15) 0.0010(15)
C14 0.055(2) 0.0325(17) 0.056(2) 0.0041(16) 0.0022(18) 0.0044(16)
C15 0.060(2) 0.0436(19) 0.048(2) 0.0039(18) 0.0044(18) 0.0051(16)
C16 0.049(2) 0.0371(19) 0.060(2) -0.0026(17) 0.0070(18) -0.0017(17)
C17 0.071(3) 0.0379(19) 0.060(2) 0.0167(19) -0.001(2) 0.0043(18)
C18 0.068(3) 0.044(2) 0.050(2) 0.0109(19) -0.0017(18) 0.0056(16)
C19 0.070(3) 0.061(2) 0.057(2) -0.006(2) 0.011(2) -0.0051(19)

loop_
_atom_type_symbol
_atom_type_description
_atom_type_scat_dispersion_real
_atom_type_scat_dispersion_imag
_atom_type_scat_source
C C 0.0033 0.0016 'International Tables Vol C Tables 4.2.6.8 and 6.1.1.4'
H H 0.0000 0.0000 'International Tables Vol C Tables 4.2.6.8 and 6.1.1.4'
N N 0.0061 0.0033 'International Tables Vol C Tables 4.2.6.8 and 6.1.1.4'
O O 0.0106 0.0060 'International Tables Vol C Tables 4.2.6.8 and 6.1.1.4'
S S 0.1246 0.1234 'International Tables Vol C Tables 4.2.6.8 and 6.1.1.4'

loop_
_geom_angle_atom_site_label_1
_geom_angle_atom_site_label_2
_geom_angle_atom_site_label_3
_geom_angle
C1 N1 N2 119.2(3)
C1 N1 H1 120.4
N2 N1 H1 120.4
C2 N2 N1 119.7(3)
C1 N3 N4 122.0(3)
C1 N3 H3 119.0
N4 N3 H3 119.0
C11 N4 N3 116.3(3)
C7 O1 C10 117.8(3)
C16 O2 C19 119.5(3)
N3 C1 N1 112.2(3)
N3 C1 S1 125.8(2)
N1 C1 S1 122.1(2)
N2 C2 C4 116.1(3)
N2 C2 C3 123.7(3)
C4 C2 C3 120.2(3)
C2 C3 H3A 109.5
C2 C3 H3B 109.5
H3A C3 H3B 109.5
C2 C3 H3C 109.5
H3A C3 H3C 109.5
H3B C3 H3C 109.5
C9 C4 C5 116.6(3)
C9 C4 C2 122.2(3)
C5 C4 C2 121.2(3)
C6 C5 C4 121.7(3)
C6 C5 H5 119.2
C4 C5 H5 119.2
C5 C6 C7 120.6(3)
C5 C6 H6 119.7
C7 C6 H6 119.7
O1 C7 C8 125.1(3)
O1 C7 C6 115.8(3)
C8 C7 C6 119.1(3)
C7 C8 C9 119.8(3)
C7 C8 H8 120.1
C9 C8 H8 120.1
C4 C9 C8 122.2(3)
C4 C9 H9 118.9
C8 C9 H9 118.9
O1 C10 H10A 109.5
O1 C10 H10B 109.5
H10A C10 H10B 109.5
O1 C10 H10C 109.5
H10A C10 H10C 109.5
H10B C10 H10C 109.5
N4 C11 C13 115.4(3)
N4 C11 C12 124.4(3)
C13 C11 C12 120.1(3)
C11 C12 H12A 109.5
C11 C12 H12B 109.5
H12A C12 H12B 109.5
C11 C12 H12C 109.5
H12A C12 H12C 109.5
H12B C12 H12C 109.5
C14 C13 C18 116.5(3)
C14 C13 C11 121.3(3)
C18 C13 C11 122.1(3)
C15 C14 C13 122.7(3)
C15 C14 H14 118.7
C13 C14 H14 118.7
C14 C15 C16 119.5(3)
C14 C15 H15 120.3
C16 C15 H15 120.3
O2 C16 C17 116.4(3)
O2 C16 C15 124.4(3)
C17 C16 C15 119.2(3)
C16 C17 C18 120.6(3)
C16 C17 H17 119.7
C18 C17 H17 119.7
C17 C18 C13 121.5(3)
C17 C18 H18 119.2
C13 C18 H18 119.2
O2 C19 H19A 109.5
O2 C19 H19B 109.5
H19A C19 H19B 109.5
O2 C19 H19C 109.5
H19A C19 H19C 109.5
H19B C19 H19C 109.5

loop_
_geom_bond_atom_site_label_1
_geom_bond_atom_site_label_2
_geom_bond_distance
S1 C1 1.653(3)
N1 C1 1.350(4)
N1 N2 1.372(3)
N1 H1 0.8600
N2 C2 1.277(4)
N3 C1 1.349(4)
N3 N4 1.368(3)
N3 H3 0.8600
N4 C11 1.288(4)
O1 C7 1.361(4)
O1 C10 1.414(4)
O2 C16 1.359(4)
O2 C19 1.418(4)
C2 C4 1.472(4)
C2 C3 1.498(4)
C3 H3A 0.9600
C3 H3B 0.9600
C3 H3C 0.9600
C4 C9 1.382(4)
C4 C5 1.394(4)
C5 C6 1.364(4)
C5 H5 0.9300
C6 C7 1.383(4)
C6 H6 0.9300
C7 C8 1.370(4)
C8 C9 1.384(4)
C8 H8 0.9300
C9 H9 0.9300
C10 H10A 0.9600
C10 H10B 0.9600
C10 H10C 0.9600
C11 C13 1.473(4)
C11 C12 1.499(4)
C12 H12A 0.9600
C12 H12B 0.9600
C12 H12C 0.9600
C13 C14 1.379(4)
C13 C18 1.393(4)
C14 C15 1.375(4)
C14 H14 0.9300
C15 C16 1.383(4)
C15 H15 0.9300
C16 C17 1.371(4)
C17 C18 1.374(4)
C17 H17 0.9300
C18 H18 0.9300
C19 H19A 0.9600
C19 H19B 0.9600
C19 H19C 0.9600

loop_
_geom_hbond_atom_site_label_D
_geom_hbond_atom_site_label_H
_geom_hbond_atom_site_label_A
_geom_hbond_site_symmetry_A
_geom_hbond_distance_DH
_geom_hbond_distance_HA
_geom_hbond_distance_DA
_geom_hbond_angle_DHA
C17 H17 O1 4_576 0.93 2.59 3.478(4) 160.5
C3 H3A S1 3_757 0.96 2.90 3.503(3) 121.9

loop_
_cod_related_entry_id
_cod_related_entry_database
_cod_related_entry_code
1 ChemSpider 30656832
